data_9004959
loop_
_publ_author_name
'Bellatreccia, F.'
'Camara, F.'
'Ottolini, L.'
'Della Ventura, G.'
'Cibin, G.'
'Mottana, A.'

_publ_section_title
;
 Wiluite from Ariccia, Latium, Italy: Occurrence and crystal structure
 Locality: Ariccia, Latium, Italy
;
_journal_issue 5
_journal_name_full 'The Canadian Mineralogist'
_journal_page_first 1457
_journal_page_last 1468
_journal_paper_doi 10.2113/gscanmin.43.5.1457
_journal_volume 43
_journal_year 2005
_chemical_formula_sum
;Al6.98 B2.86 Be0.02 Ca18.659 Ce0.04 F1.21 Fe1.91 H0.79 La0.05 Mg3.9 Mn0.11
 Nd0.01 O78.83 Si18 Sr0.02 Ti0.27
;
_chemical_name_mineral Wiluite
_space_group_IT_number 126
_symmetry_space_group_name_Hall '-P 4a 2bc'
_symmetry_space_group_name_H-M 'P 4/n n c :2'
_cell_angle_alpha 90
_cell_angle_beta 90
_cell_angle_gamma 90
_cell_length_a 15.716
_cell_length_b 15.716
_cell_length_c 11.704
_cell_formula_units_Z 2
_cell_volume 2890.802
_exptl_crystal_density_diffrn 3.440
_cod_depositor_comments
;
 Adding _atom_site_type_symbol label and values.

 Antanas Vaitkus
 2013-03-29
;
_cod_original_sg_symbol_H-M 'P 4/n n c'
_cod_original_formula_sum
;Ca18.659 Mg3.9 Sr.02 La.05 Ce.04 Nd.01 Fe1.91 Ti.27 Mn.11 Al6.98 B2.86 Be.02
 H.79 Si18 O78.83 F1.21
;
_cod_database_code 9004959

loop_
_symmetry_equiv_pos_as_xyz
x,y,z
-y,-x,1/2+z
y,x,1/2-z
1/2+y,-x,-z
1/2-y,x,z
1/2+x,-y,1/2+z
1/2-x,y,1/2-z
1/2+x,1/2+y,-z
1/2-x,1/2-y,z
1/2+y,1/2+x,1/2+z
1/2-y,1/2-x,1/2-z
-y,1/2+x,-z
y,1/2-x,z
-x,1/2+y,1/2+z
x,1/2-y,1/2-z
-x,-y,-z

loop_
_atom_site_aniso_label
_atom_site_aniso_U_11
_atom_site_aniso_U_22
_atom_site_aniso_U_33
_atom_site_aniso_U_12
_atom_site_aniso_U_13
_atom_site_aniso_U_23
CaX1 0.01370 0.00800 0.00580 0.00000 0.00000 0.00000
CaX2 0.00960 0.01190 0.00870 0.00160 -0.00110 0.00010
MgX2 0.00960 0.01190 0.00870 0.00160 -0.00110 0.00010
SrX2 0.00960 0.01190 0.00870 0.00160 -0.00110 0.00010
CaX3 0.01310 0.01600 0.02340 0.00040 -0.00440 -0.00230
LaX3 0.01310 0.01600 0.02340 0.00040 -0.00440 -0.00230
CeX3 0.01310 0.01600 0.02340 0.00040 -0.00440 -0.00230
NdX3 0.01310 0.01600 0.02340 0.00040 -0.00440 -0.00230
CaX4 0.00870 0.00870 0.01420 0.00000 0.00000 0.00000
Fe3+Y1 0.01020 0.01020 0.03590 0.00000 0.00000 0.00000
TiY1 0.01020 0.01020 0.03590 0.00000 0.00000 0.00000
MgY1 0.01020 0.01020 0.03590 0.00000 0.00000 0.00000
MnY1 0.01020 0.01020 0.03590 0.00000 0.00000 0.00000
AlY2 0.00760 0.00780 0.01180 0.00050 -0.00020 -0.00090
Fe3+Y2 0.00760 0.00780 0.01180 0.00050 -0.00020 -0.00090
MgY2 0.00760 0.00780 0.01180 0.00050 -0.00020 -0.00090
MgY3 0.01010 0.01000 0.00810 0.00070 0.00040 -0.00040
AlY3 0.01010 0.01000 0.00810 0.00070 0.00040 -0.00040
Fe3+Y3 0.01010 0.01000 0.00810 0.00070 0.00040 -0.00040
BT1 0.02170 0.02170 0.01150 -0.00660 -0.00890 0.00890
AlT1 0.02170 0.02170 0.01150 -0.00660 -0.00890 0.00890
BeT1 0.02170 0.02170 0.01150 -0.00660 -0.00890 0.00890
HT1 0.02170 0.02170 0.01150 -0.00660 -0.00890 0.00890
SiZ1 0.00750 0.00750 0.00560 0.00000 0.00000 0.00000
SiZ2 0.00960 0.01290 0.00730 0.00170 -0.00060 0.00180
SiZ3 0.00990 0.00700 0.00700 0.00140 0.00060 0.00030
O1 0.01400 0.00920 0.00900 0.00000 -0.00050 0.00080
O2 0.01660 0.01020 0.01130 -0.00020 -0.00460 0.00140
O3 0.01730 0.01260 0.01010 0.00560 0.00290 0.00200
O4 0.01220 0.00970 0.00910 0.00040 -0.00180 0.00080
O5 0.01190 0.01310 0.01010 0.00480 0.00040 -0.00140
O6 0.01900 0.01220 0.01330 0.00210 0.00230 0.00530
O8 0.00890 0.00930 0.01140 0.00180 0.00170 -0.00030
O9 0.01360 0.01360 0.00990 -0.00180 -0.00150 0.00150
O10 0.03170 0.03170 0.02790 0.00000 0.00000 0.00000

loop_
_atom_site_label
_atom_site_type_symbol
_atom_site_fract_x
_atom_site_fract_y
_atom_site_fract_z
_atom_site_occupancy
_atom_site_U_iso_or_equiv
CaX1 Ca 0.75000 0.25000 0.25000 1.00000 0.00920
CaX2 Ca -0.19038 0.04495 0.37987 0.97875 0.01010
MgX2 Mg -0.19038 0.04495 0.37987 0.01875 0.01010
SrX2 Sr -0.19038 0.04495 0.37987 0.00250 0.01010
CaX3 Ca -0.10090 -0.17893 0.89483 0.97861 0.01750
LaX3 La -0.10090 -0.17893 0.89483 0.00625 0.01750
CeX3 Ce -0.10090 -0.17893 0.89483 0.00500 0.01750
NdX3 Nd -0.10090 -0.17893 0.89483 0.00125 0.01750
CaX4 Ca 0.75000 0.75000 0.14318 0.50000 0.01050
Fe3+Y1 Fe 0.75000 0.75000 0.05586 0.18000 0.01880
TiY1 Ti 0.75000 0.75000 0.05586 0.13500 0.01880
MgY1 Mg 0.75000 0.75000 0.05586 0.13000 0.01880
MnY1 Mn 0.75000 0.75000 0.05586 0.05500 0.01880
AlY2 Al 0.00000 0.00000 0.00000 0.91750 0.00910
Fe3+Y2 Fe 0.00000 0.00000 0.00000 0.04750 0.00910
MgY2 Mg 0.00000 0.00000 0.00000 0.03500 0.00910
MgY3 Mg -0.11165 0.12018 0.12789 0.41875 0.00940
AlY3 Al -0.11165 0.12018 0.12789 0.41125 0.00940
Fe3+Y3 Fe -0.11165 0.12018 0.12789 0.17000 0.00940
BT1 B 0.05304 0.05304 0.25000 0.54500 0.01830
AlT1 Al 0.05304 0.05304 0.25000 0.00500 0.01830
BeT1 Be 0.05304 0.05304 0.25000 0.00500 0.01830
HT1 H 0.05304 0.05304 0.25000 0.11750 0.01830
BT2 B 0.25000 0.25000 0.25000 0.68000 0.01000
HT2 H 0.25000 0.25000 0.20700 0.16000 0.02000
SiZ1 Si 0.75000 0.25000 0.00000 1.00000 0.00690
SiZ2 Si -0.17859 0.04304 0.87208 1.00000 0.00990
SiZ3 Si -0.08389 -0.15020 0.36491 1.00000 0.00790
O1 O -0.21994 0.17280 0.08462 1.00000 0.01070
O2 O -0.12070 0.16054 0.28284 1.00000 0.01270
O3 O -0.04282 0.22472 0.07802 1.00000 0.01330
O4 O -0.06177 0.10461 0.47133 1.00000 0.01030
O5 O -0.17148 0.01169 0.17953 1.00000 0.01170
O6 O -0.12105 -0.27629 0.05351 1.00000 0.01480
O7A O 0.05565 0.17600 0.32010 0.50000 0.01020
O7B O 0.04450 0.14660 0.30690 0.50000 0.01720
O8 O -0.06037 -0.09201 0.06654 1.00000 0.00990
O9 O -0.14607 -0.14607 0.25000 1.00000 0.01240
O10 O 0.75000 0.75000 0.87000 0.66000 0.03050
O11A O -0.00300 0.06280 0.13510 0.48438 0.00790
O11B O -0.00130 0.05360 0.15430 0.36438 0.01090
F11B F -0.00130 0.05360 0.15430 0.15124 0.01090
O12 O 0.17720 0.27330 0.20440 0.34000 0.02630

_database_code_amcsd 0006057
